data_4022048
loop_
_publ_author_name
'Alexey Y. Koposov'
'Rashad R. Karimov'
'Ivan M. Geraskin'
'Victor N. Nemykin'
'Viktor V. Zhdankin'

_publ_section_title
;
 2-Iodylphenol Ethers: Preparation, X-ray Crystal Structure,
 and Reactivity of New Hypervalent Iodine(V) Oxidizing Reagents
;
_journal_name_full 'Journal of Organic Chemistry'
_journal_page_first 8452
_journal_page_last 8458
_journal_paper_doi 10.1021/jo0614947
_journal_volume 71
_journal_year 2006
_chemical_formula_moiety 'C10 H13 I1 O3'
_chemical_formula_sum 'C10 H13 I O3'
_chemical_formula_weight 308.12
_space_group_IT_number 14
_symmetry_cell_setting monoclinic
_symmetry_space_group_name_Hall '-P 2yn'
_symmetry_space_group_name_H-M 'P 1 21/n 1'
_atom_sites_solution_hydrogens geom
_atom_sites_solution_primary direct
_audit_creation_date 06-08-24
_audit_creation_method CRYSTALS_ver_12.39
_cell_angle_alpha 90
_cell_angle_beta 98.80(4)
_cell_angle_gamma 90
_cell_formula_units_Z 4
_cell_length_a 14.117(5)
_cell_length_b 12.342(3)
_cell_length_c 6.582(5)
_cell_measurement_reflns_used 25
_cell_measurement_temperature 293
_cell_measurement_theta_max 18
_cell_measurement_theta_min 15
_cell_volume 1133.3(10)
_computing_cell_refinement 'USER DEFINED CELL REFINEMENT'
_computing_data_collection 'USER DEFINED DATA COLLECTION'
_computing_data_reduction 'USER DEFINED DATA REDUCTION'
_computing_molecular_graphics 'CAMERON (Watkin et al 1996)'
_computing_publication_material 'CRYSTALS (Betteridge et al 2003)'
_computing_structure_refinement 'CRYSTALS (Betteridge et al 2003)'
_computing_structure_solution 'SIR92 (Altomare et al, 1994)'
_diffrn_ambient_temperature 293
_diffrn_measured_fraction_theta_full 1.000
_diffrn_measured_fraction_theta_max 0.993
_diffrn_measurement_device_type Unknown
_diffrn_measurement_method \w/2\q
_diffrn_radiation_monochromator graphite
_diffrn_radiation_type 'Mo K\a'
_diffrn_radiation_wavelength 0.71073
_diffrn_reflns_av_R_equivalents 0.000
_diffrn_reflns_limit_h_max 18
_diffrn_reflns_limit_h_min 0
_diffrn_reflns_limit_k_max 15
_diffrn_reflns_limit_k_min 0
_diffrn_reflns_limit_l_max 8
_diffrn_reflns_limit_l_min -8
_diffrn_reflns_number 2713
_diffrn_reflns_theta_full 26.925
_diffrn_reflns_theta_max 27.474
_diffrn_reflns_theta_min 2.920
_diffrn_standards_decay_% 12.30
_diffrn_standards_interval_count 150
_diffrn_standards_number 3
_exptl_absorpt_coefficient_mu 2.806
_exptl_absorpt_correction_T_max 0.87
_exptl_absorpt_correction_T_min 0.28
_exptl_absorpt_correction_type psi-scan
_exptl_absorpt_process_details
; 
 Azimutal absorption correction (North et al, 1968) 
;
_exptl_crystal_colour colorless
_exptl_crystal_density_diffrn 1.806
_exptl_crystal_description plate
_exptl_crystal_F_000 600
_exptl_crystal_size_max 0.72
_exptl_crystal_size_mid 0.40
_exptl_crystal_size_min 0.05
_refine_diff_density_max 1.79
_refine_diff_density_min -1.23
_refine_ls_extinction_method None
_refine_ls_goodness_of_fit_ref 0.9860
_refine_ls_hydrogen_treatment constr
_refine_ls_matrix_type full
_refine_ls_number_parameters 139
_refine_ls_number_reflns 1902
_refine_ls_number_restraints 8
_refine_ls_R_factor_all 0.0640
_refine_ls_R_factor_gt 0.0445
_refine_ls_shift/su_max 0.000696
_refine_ls_structure_factor_coef Fsqd
_refine_ls_weighting_details
;
 Method, part 1, Chebychev polynomial, (Watkin, 1994, Prince, 1982) 
 [weight] = 1.0/[A~0~*T~0~(x)+A~1~*T~1~(x) ... +A~n-1~]*T~n-1~(x)] 
 where A~i~ are the Chebychev coefficients listed below and x= Fcalc/Fmax 
 Method = Robust Weighting (Prince, 1982) 
 W = [weight] * [1-(deltaF/6*sigmaF)^2^]^2^ 
 A~i~ are: 
 31.4 39.2 20.5 
;
_refine_ls_weighting_scheme calc
_refine_ls_wR_factor_all 0.1264
_refine_ls_wR_factor_gt 0.1078
_refine_ls_wR_factor_ref 0.1078
_reflns_limit_h_max 18
_reflns_limit_h_min -18
_reflns_limit_k_max 15
_reflns_limit_k_min 0
_reflns_limit_l_max 8
_reflns_limit_l_min 0
_reflns_number_gt 1902
_reflns_number_total 2586
_reflns_threshold_expression I>3.00u(I)
_cod_data_source_file jo0614947si20060830_033624.cif
_cod_depositor_comments
;
The following automatic conversions were performed:
'_symmetry_cell_setting' value 'Monoclinic' changed to 'monoclinic'
according to '/home/saulius/struct/CIF-dictionaries/cif_core.dic'
dictionary named 'cif_core.dic' version 2.4.1 from 2010-06-29.

Automatic conversion script
Id: cif_fix_enum 1527 2010-12-29 10:47:43Z saulius 
;
_cod_original_sg_symbol_H-M 'P 21/n'
_cod_original_formula_sum 'C10 H13 I1 O3'
_cod_database_code 4022048

loop_
_symmetry_equiv_pos_as_xyz
x,y,z
-x,-y,-z
-x+1/2,y+1/2,-z+1/2
x+1/2,-y+1/2,z+1/2

loop_
_atom_site_label
_atom_site_type_symbol
_atom_site_fract_x
_atom_site_fract_y
_atom_site_fract_z
_atom_site_U_iso_or_equiv
_atom_site_occupancy
_atom_site_adp_type
_atom_site_refinement_flags_posn
I1 I 0.55255(3) 0.46469(3) 0.27097(6) 0.0465 1.0000 Uani .
O2 O 0.6079(4) 0.5064(5) 0.0560(8) 0.0632 1.0000 Uani .
O3 O 0.5449(4) 0.5887(4) 0.4101(9) 0.0606 1.0000 Uani .
O4 O 0.6555(4) 0.2619(5) 0.2273(10) 0.0791 1.0000 Uani D
C5 C 0.6724(5) 0.4001(6) 0.4636(10) 0.0496 1.0000 Uani .
C6 C 0.7095(6) 0.4480(7) 0.6453(12) 0.0585 1.0000 Uani .
C7 C 0.7860(6) 0.3977(8) 0.7679(14) 0.0735 1.0000 Uani .
C8 C 0.8220(6) 0.3021(8) 0.7022(15) 0.0783 1.0000 Uani .
C9 C 0.7826(6) 0.2526(7) 0.5205(15) 0.0746 1.0000 Uani .
C10 C 0.7057(5) 0.3011(6) 0.4006(12) 0.0595 1.0000 Uani .
C11 C 0.692(2) 0.1772(19) 0.109(3) 0.0681 0.3825 Uani D
C12 C 0.6248(17) 0.165(2) -0.093(4) 0.0814 0.3829 Uani D
C13 C 0.5215(17) 0.158(3) -0.068(4) 0.0964 0.3829 Uani D
C14 C 0.460(4) 0.138(7) -0.276(7) 0.1311 0.3828 Uani D
C15 C 0.6738(12) 0.1482(10) 0.185(2) 0.0681 0.6175 Uani D
C16 C 0.5935(12) 0.1139(12) 0.018(2) 0.0814 0.6171 Uani D
C17 C 0.5831(14) 0.1815(15) -0.173(3) 0.0964 0.6171 Uani D
C18 C 0.5055(18) 0.140(3) -0.339(5) 0.1311 0.6172 Uani D
H61 H 0.6807 0.5185 0.6897 0.0668 1.0000 Uiso R
H71 H 0.8163 0.4322 0.9033 0.0836 1.0000 Uiso R
H81 H 0.8774 0.2653 0.7934 0.0876 1.0000 Uiso R
H91 H 0.8114 0.1828 0.4716 0.0855 1.0000 Uiso R
H141 H 0.3916 0.1313 -0.2545 0.1334 0.3830 Uiso R
H142 H 0.4665 0.2013 -0.3681 0.1334 0.3830 Uiso R
H143 H 0.4805 0.0706 -0.3397 0.1334 0.3830 Uiso R
H181 H 0.5025 0.1875 -0.4637 0.1334 0.6170 Uiso R
H182 H 0.5188 0.0638 -0.3772 0.1334 0.6170 Uiso R
H183 H 0.4428 0.1434 -0.2866 0.1334 0.6170 Uiso R
H131 H 0.5004 0.2257 -0.0044 0.1145 0.3830 Uiso R
H132 H 0.5144 0.0949 0.0240 0.1145 0.3830 Uiso R
H171 H 0.6453 0.1785 -0.2276 0.1145 0.6170 Uiso R
H172 H 0.5693 0.2581 -0.1370 0.1145 0.6170 Uiso R
H121 H 0.6320 0.2319 -0.1751 0.0971 0.3830 Uiso R
H122 H 0.6433 0.1003 -0.1693 0.0971 0.3830 Uiso R
H161 H 0.6041 0.0369 -0.0205 0.0971 0.6170 Uiso R
H162 H 0.5320 0.1196 0.0746 0.0971 0.6170 Uiso R
H151 H 0.7370 0.1400 0.1363 0.0825 0.6170 Uiso R
H152 H 0.6733 0.1035 0.3119 0.0825 0.6170 Uiso R
H111 H 0.7586 0.1954 0.0833 0.0825 0.3830 Uiso R
H112 H 0.6936 0.1071 0.1853 0.0825 0.3830 Uiso R

loop_
_atom_site_aniso_label
_atom_site_aniso_U_11
_atom_site_aniso_U_22
_atom_site_aniso_U_33
_atom_site_aniso_U_23
_atom_site_aniso_U_13
_atom_site_aniso_U_12
I1 0.0465(3) 0.0461(3) 0.0462(3) 0.00428(17) 0.00465(18) 0.00459(17)
O2 0.062(3) 0.079(4) 0.048(3) 0.009(3) 0.008(2) 0.010(3)
O3 0.075(3) 0.041(3) 0.069(3) 0.002(2) 0.020(3) 0.002(2)
O4 0.080(4) 0.067(3) 0.079(4) -0.029(3) -0.022(3) 0.029(3)
C5 0.046(3) 0.053(3) 0.048(3) -0.001(3) 0.000(3) 0.006(3)
C6 0.064(4) 0.058(4) 0.052(4) 0.001(3) 0.005(3) 0.004(3)
C7 0.066(5) 0.082(6) 0.065(5) -0.008(5) -0.016(4) 0.000(5)
C8 0.055(4) 0.085(6) 0.087(6) -0.001(5) -0.015(4) 0.021(4)
C9 0.061(4) 0.069(5) 0.088(6) -0.003(5) -0.007(4) 0.022(4)
C10 0.059(4) 0.057(4) 0.059(4) -0.005(3) -0.003(3) 0.016(3)
C11 0.080(9) 0.054(8) 0.068(10) -0.009(7) 0.005(7) 0.014(7)
C12 0.098(10) 0.060(8) 0.084(10) -0.008(7) 0.006(8) 0.030(7)
C13 0.099(12) 0.081(9) 0.097(12) 0.012(9) -0.024(9) -0.009(9)
C14 0.15(3) 0.100(10) 0.13(2) -0.034(17) -0.04(2) 0.02(2)
C15 0.080(9) 0.054(8) 0.068(10) -0.009(7) 0.005(7) 0.014(7)
C16 0.098(10) 0.060(8) 0.084(10) -0.008(7) 0.006(8) 0.008(7)
C17 0.099(12) 0.081(9) 0.097(12) 0.012(9) -0.024(9) -0.009(9)
C18 0.15(3) 0.100(10) 0.13(2) -0.034(17) -0.04(2) 0.02(2)

loop_
_atom_type_symbol
_atom_type_scat_dispersion_real
_atom_type_scat_dispersion_imag
_atom_type_scat_Cromer_Mann_a1
_atom_type_scat_Cromer_Mann_b1
_atom_type_scat_Cromer_Mann_a2
_atom_type_scat_Cromer_Mann_b2
_atom_type_scat_Cromer_Mann_a3
_atom_type_scat_Cromer_Mann_b3
_atom_type_scat_Cromer_Mann_a4
_atom_type_scat_Cromer_Mann_b4
_atom_type_scat_Cromer_Mann_c
_atom_type_scat_source
C 0.0033 0.0016 2.3100 20.8439 1.0200 10.2075 1.5886 0.5687 0.8650 51.6512 0.2156 'International Tables Vol C 4.2.6.8 and 6.1.1.4'
H 0.0000 0.0000 0.4930 10.5109 0.3229 26.1257 0.1402 3.1424 0.0408 57.7998 0.0030 'International Tables Vol C 4.2.6.8 and 6.1.1.4'
I -0.4742 1.8119 20.1472 4.3470 18.9949 0.3814 7.5138 27.7660 2.2735 66.8776 4.0712 'International Tables Vol C 4.2.6.8 and 6.1.1.4'
O 0.0106 0.0060 3.0485 13.2771 2.2868 5.7011 1.5463 0.3239 0.8670 32.9089 0.2508 'International Tables Vol C 4.2.6.8 and 6.1.1.4'

loop_
_geom_angle_atom_site_label_1
_geom_angle_atom_site_label_2
_geom_angle_atom_site_label_3
_geom_angle
_geom_angle_publ_flag
O2 I1 O3 103.0(3) yes
O2 I1 C5 100.2(3) yes
O3 I1 C5 96.9(3) yes
C10 O4 C11 122.2(12) yes
C10 O4 C15 114.9(8) yes
C11 O4 C15 27.9(11) yes
I1 C5 C6 121.9(5) yes
I1 C5 C10 115.4(5) yes
C6 C5 C10 122.5(7) yes
C5 C6 C7 118.3(8) yes
C5 C6 H61 120.213 no
C7 C6 H61 121.444 no
C6 C7 C8 119.4(8) yes
C6 C7 H71 120.302 no
C8 C7 H71 120.308 no
C7 C8 C9 122.0(8) yes
C7 C8 H81 118.936 no
C9 C8 H81 119.023 no
C8 C9 C10 118.8(8) yes
C8 C9 H91 121.122 no
C10 C9 H91 120.013 no
C5 C10 C9 118.8(7) yes
C5 C10 O4 114.2(6) yes
C9 C10 O4 126.9(7) yes
O4 C11 C12 108.2(18) yes
O4 C11 C16 100.7(16) yes
C12 C11 C16 41.0(14) yes
O4 C11 H151 130.040 no
C12 C11 H151 121.666 no
C16 C11 H151 114.850 no
O4 C11 H111 110.442 no
C12 C11 H111 110.808 no
C16 C11 H111 144.709 no
H151 C11 H111 55.074 no
O4 C11 H112 109.350 no
C12 C11 H112 108.483 no
C16 C11 H112 73.702 no
H151 C11 H112 54.584 no
H111 C11 H112 109.467 no
C11 C12 C13 114(2) yes
C11 C12 C16 75(2) yes
C13 C12 C16 53.1(16) yes
C11 C12 H171 122.484 no
C13 C12 H171 122.242 no
C16 C12 H171 152.740 no
C11 C12 H121 106.750 no
C13 C12 H121 106.858 no
C16 C12 H121 155.636 no
H171 C12 H121 46.235 no
C11 C12 H122 109.871 no
C13 C12 H122 110.054 no
C16 C12 H122 92.037 no
H171 C12 H122 63.233 no
H121 C12 H122 109.467 no
C12 C13 C14 110(3) yes
C12 C13 C16 46.8(15) yes
C14 C13 C16 132(4) yes
C12 C13 C17 30.1(12) yes
C14 C13 C17 84(3) yes
C16 C13 C17 75.6(17) yes
C12 C13 C18 82.7(19) yes
C14 C13 C18 27(3) yes
C16 C13 C18 112(2) yes
C17 C13 C18 57.1(17) yes
C12 C13 H131 110.764 no
C14 C13 H131 110.063 no
C16 C13 H131 117.492 no
C17 C13 H131 108.591 no
C18 C13 H131 121.516 no
C12 C13 H132 107.568 no
C14 C13 H132 108.899 no
C16 C13 H132 61.584 no
C17 C13 H132 132.146 no
C18 C13 H132 120.189 no
C12 C13 H162 96.880 no
C14 C13 H162 136.042 no
C16 C13 H162 51.975 no
C17 C13 H162 126.896 no
C18 C13 H162 145.850 no
H131 C13 H132 109.467 no
H131 C13 H162 90.747 no
H132 C13 H162 27.669 no
C13 C14 C17 41.3(17) yes
C13 C14 C18 94(4) yes
C17 C14 C18 54(3) yes
C13 C14 H141 108.675 no
C17 C14 H141 148.203 no
C18 C14 H141 157.195 no
C13 C14 H142 109.277 no
C17 C14 H142 80.183 no
C18 C14 H142 60.909 no
H141 C14 H142 109.476 no
C13 C14 H143 110.443 no
C17 C14 H143 94.536 no
C18 C14 H143 60.408 no
H141 C14 H143 109.476 no
H142 C14 H143 109.476 no
O4 C15 C16 105.8(11) yes
O4 C15 H151 110.542 no
C16 C15 H151 109.886 no
O4 C15 H152 110.492 no
C16 C15 H152 110.628 no
H151 C15 H152 109.467 no
O4 C15 H112 160.154 no
C16 C15 H112 93.529 no
H151 C15 H112 56.950 no
H152 C15 H112 65.346 no
C15 C16 C11 25.5(10) yes
C15 C16 C13 134(2) yes
C11 C16 C13 124.4(19) yes
C15 C16 C12 89.5(18) yes
C11 C16 C12 64.1(15) yes
C13 C16 C12 80.1(16) yes
C15 C16 C17 114.9(14) yes
C11 C16 C17 90.5(14) yes
C13 C16 C17 52.5(15) yes
C12 C16 C17 29.1(13) yes
C15 C16 H132 130.769 no
C11 C16 H132 150.101 no
C13 C16 H132 50.013 no
C12 C16 H132 128.954 no
C17 C16 H132 99.918 no
C15 C16 H161 108.952 no
C11 C16 H161 113.254 no
C13 C16 H161 117.138 no
C12 C16 H161 106.660 no
C17 C16 H161 108.648 no
C15 C16 H162 107.613 no
C11 C16 H162 124.935 no
C13 C16 H162 55.094 no
C12 C16 H162 131.586 no
C17 C16 H162 107.120 no
H132 C16 H161 89.952 no
H132 C16 H162 25.166 no
H161 C16 H162 109.467 no
C16 C17 C14 96(3) yes
C16 C17 C13 51.9(14) yes
C14 C17 C13 55.1(20) yes
C16 C17 C18 113(2) yes
C14 C17 C18 26(2) yes
C13 C17 C18 80(2) yes
C16 C17 H171 107.612 no
C14 C17 H171 133.371 no
C13 C17 H171 158.889 no
C18 C17 H171 107.638 no
C16 C17 H172 109.200 no
C14 C17 H172 98.790 no
C13 C17 H172 84.951 no
C18 C17 H172 110.071 no
H171 C17 H172 109.467 no
C16 C17 H121 114.120 no
C14 C17 H121 147.822 no
C13 C17 H121 139.535 no
C18 C17 H121 131.934 no
H171 C17 H121 47.459 no
C16 C17 H122 65.057 no
C14 C17 H122 110.919 no
C13 C17 H122 108.825 no
C18 C17 H122 98.600 no
H171 C17 H122 51.346 no
H172 C17 H121 62.936 no
H172 C17 H122 150.079 no
H121 C17 H122 91.698 no
C17 C18 C13 42.7(12) yes
C17 C18 C14 100(4) yes
C13 C18 C14 59(3) yes
C17 C18 H142 102.218 no
C13 C18 H142 94.763 no
C14 C18 H142 69.068 no
C17 C18 H143 122.993 no
C13 C18 H143 96.029 no
C14 C18 H143 69.412 no
H142 C18 H143 122.296 no
C17 C18 H181 109.319 no
C13 C18 H181 137.041 no
C14 C18 H181 119.825 no
H142 C18 H181 54.237 no
H143 C18 H181 124.781 no
C17 C18 H182 110.757 no
C13 C18 H182 111.406 no
C14 C18 H182 107.041 no
H142 C18 H182 146.876 no
H143 C18 H182 38.108 no
C17 C18 H183 108.314 no
C13 C18 H183 68.206 no
C14 C18 H183 11.002 no
H142 C18 H183 60.924 no
H143 C18 H183 71.388 no
H181 C18 H182 109.476 no
H181 C18 H183 109.476 no
H182 C18 H183 109.476 no
C14 H142 C18 50.023 no
C14 H143 C18 50.179 no
C14 H143 H182 126.477 no
C18 H143 H182 77.038 no
H143 H182 C18 64.853 no
C16 H132 C13 68.404 no
C16 H132 H162 60.272 no
C13 H132 H162 80.837 no
C17 H171 C12 44.624 no
C12 H121 C17 45.788 no
C12 H122 C17 34.827 no
C13 H162 C16 72.931 no
C13 H162 H132 71.494 no
C16 H162 H132 94.562 no
C15 H151 C11 44.400 no
C11 H112 C15 43.390 no

loop_
_geom_bond_atom_site_label_1
_geom_bond_atom_site_label_2
_geom_bond_distance
_geom_bond_publ_flag
I1 O2 1.794(6) yes
I1 O3 1.796(5) yes
I1 C5 2.109(7) yes
O4 C10 1.338(9) yes
O4 C11 1.450(16) yes
O4 C15 1.461(12) yes
C5 C6 1.365(10) yes
C5 C10 1.395(10) yes
C6 C7 1.392(11) yes
C6 H61 1.022 no
C7 C8 1.381(13) yes
C7 H71 1.021 no
C8 C9 1.381(12) yes
C8 H81 1.017 no
C9 C10 1.377(10) yes
C9 H91 1.025 no
C11 C12 1.518(18) yes
C11 C16 1.63(4) yes
C11 H151 0.778 no
C11 H111 1.000 no
C11 H112 1.000 no
C12 C13 1.495(18) yes
C12 C16 1.11(3) yes
C12 H171 0.986 no
C12 H121 1.000 no
C12 H122 1.000 no
C13 C14 1.522(19) yes
C13 C16 1.21(3) yes
C13 C17 1.22(3) yes
C13 C18 1.78(4) yes
C13 H131 1.000 no
C13 H132 1.000 no
C13 H162 1.041 no
C14 C17 1.84(5) yes
C14 C18 0.82(8) yes
C14 H141 1.000 no
C14 H142 1.000 no
C14 H143 1.000 no
C15 C16 1.516(15) yes
C15 H151 1.000 no
C15 H152 1.000 no
C15 H112 0.579 no
C16 C17 1.494(15) yes
C16 H132 1.148 no
C16 H161 1.000 no
C16 H162 1.000 no
C17 C18 1.516(16) yes
C17 H171 1.000 no
C17 H172 1.000 no
C17 H121 0.932 no
C17 H122 1.314 no
C18 H142 0.936 no
C18 H143 0.929 no
C18 H181 1.000 no
C18 H182 1.000 no
C18 H183 1.000 no
H143 H182 0.633 no
H132 H162 0.490 no
